data_4030823
loop_
_publ_author_name
'Thomas, P.'
'Jeansannetas, B.'
'Champarnaud-Mesjard, J.-C.'
'Frit, B.'

_publ_section_title
;
 Crystal structure of a new mixed-valence bismuth oxotellurate
 Bi2Te(IV)Te(VI)O8
;
_journal_name_full 'European Journal of Solid State and Inorganic Chemistry'
_journal_page_first 637
_journal_page_last 646
_journal_volume 33
_journal_year 1996
_chemical_formula_sum 'Bi2 O8 Te2'
_chemical_formula_weight 801.156
_space_group_IT_number 15
_symmetry_cell_setting monoclinic
_symmetry_Int_Tables_number 15
_symmetry_space_group_name_Hall '-C 2yc'
_symmetry_space_group_name_H-M 'C 1 2/c 1'
_cell_angle_alpha 90
_cell_angle_beta 114.48(3)
_cell_angle_gamma 90
_cell_formula_units_Z 4
_cell_length_a 12.792(3)
_cell_length_b 5.559(1)
_cell_length_c 10.283(2)
_cell_volume 665.5(3)
_diffrn_ambient_temperature 293
_diffrn_radiation_probe x-ray
_diffrn_radiation_type MoK\a
_diffrn_radiation_wavelength 0.71073
_exptl_absorpt_coefficient_mu 61.416
_exptl_crystal_density_diffrn 7.996
_exptl_crystal_density_meas 8.02
_exptl_crystal_F_000 1336
_refine_ls_goodness_of_fit_ref 1.014
_refine_ls_number_parameters 67
_refine_ls_number_reflns 932
_refine_ls_R_factor_gt 0.030
_refine_ls_wR_factor_gt 0.066
_cod_data_source_file EJSSIC-1996-33-637-646.cif
_cod_data_source_block Bi2Te2O8
_cod_original_sg_symbol_H-M 'C 2/c'
_cod_database_code 4030823

loop_
_symmetry_equiv_pos_site_id
_symmetry_equiv_pos_as_xyz
1 x,y,z
2 -x,y,1/2-z
3 -x,-y,-z
4 x,-y,1/2+z
5 1/2+x,1/2+y,z
6 1/2-x,1/2+y,1/2-z
7 1/2-x,1/2-y,-z
8 1/2+x,1/2-y,1/2+z

loop_
_atom_site_aniso_label
_atom_site_aniso_U_11
_atom_site_aniso_U_22
_atom_site_aniso_U_33
_atom_site_aniso_U_23
_atom_site_aniso_U_13
_atom_site_aniso_U_12
Bi1 0.0110(10) 0.0160(10) 0.0140(10) 0.0000 0.0020(10) 0.0000
Bi2 0.0120(10) 0.0080(10) 0.0150(10) -0.0020(10) 0.0070(10) 0.0000(10)
Te1 0.0080(10) 0.0060(10) 0.0080(10) 0.0000(10) 0.0030(10) -0.0010(10)
Te2 0.0130(10) 0.0070(10) 0.0130(10) -0.0020(10) 0.0070(10) -0.0010(10)
O1 0.017(2) 0.012(2) 0.019(2) 0.005(2) 0.008(2) 0.005(2)
O2 0.015(2) 0.011(2) 0.012(2) 0.004(2) 0.002(2) -0.004(2)
O3 0.015(2) 0.008(2) 0.013(2) 0.005(2) 0.003(2) 0.002(2)
O4 0.012(2) 0.023(3) 0.015(2) -0.003(2) 0.007(2) 0.001(2)

loop_
_atom_site_label
_atom_site_type_symbol
_atom_site_thermal_displace_type
_atom_site_fract_x
_atom_site_fract_y
_atom_site_fract_z
_atom_site_occupancy
_atom_site_U_iso_or_equiv
Bi1 Bi Uani 0.00000 0.03210(10) 0.75000 1.000 0.0147(6)
Bi2 Bi Uani 0.77330(10) 0.4612(3) 0.1488(2) 0.500 0.0112(6)
Te1 Te Uani 0.00000 0.50000 0.00000 1.000 0.0074(6)
Te2 Te Uani 0.7687(3) 0.4213(5) 0.1172(2) 0.500 0.0105(6)
O1 O Uani 0.0998(4) 0.2510(9) 0.6144(5) 1.000 0.0158(12)
O2 O Uani 0.1854(4) 0.1015(9) 0.4052(5) 1.000 0.0139(12)
O3 O Uani 0.4262(4) 0.2141(9) 0.8421(5) 1.000 0.0129(12)
O4 O Uani 0.3949(4) 0.1098(10) 0.0810(5) 1.000 0.0162(14)

loop_
_atom_type_symbol
_atom_type_description
_atom_type_scat_dispersion_real
_atom_type_scat_dispersion_imag
_atom_type_scat_source
Bi Bi -4.1077 10.2566 ' International Tables Vol C Tables 4.2.6.8 and 6.1.1.4'
O O 0.0106 0.0060 ' International Tables Vol C Tables 4.2.6.8 and 6.1.1.4'
Te Te -0.5308 1.6751 ' International Tables Vol C Tables 4.2.6.8 and 6.1.1.4'

loop_
_geom_angle_atom_site_label_1
_geom_angle_atom_site_label_2
_geom_angle_atom_site_label_3
_geom_angle
_geom_angle_site_symmetry_1
_geom_angle_site_symmetry_3
_geom_angle_publ_flag
O1 Bi1 O1 123.13(16) . 2_556 yes
O1 Bi1 O2 111.69(17) . 3_556 yes
O1 Bi1 O2 85.97(17) . 4_555 yes
O1 Bi1 O3 160.38(17) . 5_445 yes
O1 Bi1 O3 76.48(17) . 6_546 yes
O1 Bi1 O4 76.40(16) . 7_556 yes
O1 Bi1 O4 60.72(17) . 8_455 yes
O1 Bi1 O2 85.97(17) 2_556 3_556 yes
O1 Bi1 O2 111.69(17) 2_556 4_555 yes
O1 Bi1 O3 76.48(17) 2_556 5_445 yes
O1 Bi1 O3 160.38(17) 2_556 6_546 yes
O1 Bi1 O4 60.72(17) 2_556 7_556 yes
O1 Bi1 O4 76.40(16) 2_556 8_455 yes
O2 Bi1 O2 143.37(18) 3_556 4_555 yes
O2 Bi1 O3 65.32(17) 3_556 5_445 yes
O2 Bi1 O3 87.16(18) 3_556 6_546 yes
O2 Bi1 O4 141.51(18) 3_556 7_556 yes
O2 Bi1 O4 72.25(17) 3_556 8_455 yes
O2 Bi1 O3 87.16(18) 4_555 5_445 yes
O2 Bi1 O3 65.32(17) 4_555 6_546 yes
O2 Bi1 O4 72.25(17) 4_555 7_556 yes
O2 Bi1 O4 141.51(18) 4_555 8_455 yes
O3 Bi1 O3 83.95(18) 5_445 6_546 yes
O3 Bi1 O4 118.71(16) 5_445 7_556 yes
O3 Bi1 O4 130.56(18) 5_445 8_455 yes
O3 Bi1 O4 130.56(18) 6_546 7_556 yes
O3 Bi1 O4 118.71(16) 6_546 8_455 yes
O4 Bi1 O4 81.01(16) 7_556 8_455 yes
Te1 Bi2 Te2 132.5(6) 2_655 . yes
Te2 Bi2 O2 38.3(5) . 2_655 yes
Te2 Bi2 O4 79.6(6) . 5_555 yes
Te2 Bi2 O1 77.3(6) . 8_554 yes
Te2 Bi2 O2 31.2(5) . 8_554 yes
Te2 Bi2 O3 105.3(5) . 8_554 yes
Te1 Bi2 O2 97.51(14) 2_655 2_655 yes
Te1 Bi2 O4 84.85(14) 2_655 5_555 yes
Te1 Bi2 O1 119.34(13) 2_655 8_554 yes
Te1 Bi2 O2 158.53(15) 2_655 8_554 yes
Te1 Bi2 O3 29.31(13) 2_655 8_554 yes
O2 Bi2 O4 89.2(2) 2_655 5_555 yes
O1 Bi2 O2 79.7(2) 8_554 2_655 yes
O2 Bi2 O2 69.41(19) 2_655 8_554 yes
O2 Bi2 O3 68.46(18) 2_655 8_554 yes
O1 Bi2 O4 154.3(2) 8_554 5_555 yes
O2 Bi2 O4 78.2(2) 8_554 5_555 yes
O3 Bi2 O4 88.4(2) 8_554 5_555 yes
O1 Bi2 O2 76.21(19) 8_554 8_554 yes
O1 Bi2 O3 108.37(19) 8_554 8_554 yes
O2 Bi2 O3 135.8(2) 8_554 8_554 yes
Bi2 Te1 O1 129.03(15) 2_655 2_555 yes
Bi2 Te1 O1 50.97(15) 4_464 2_555 yes
O1 Te1 O1 180.00 2_555 4_564 yes
O1 Te1 O3 87.7(2) 2_555 5_454 yes
O1 Te1 O4 95.0(2) 2_555 5_455 yes
O1 Te1 O4 85.1(2) 2_555 7_555 yes
O1 Te1 O3 92.3(2) 2_555 7_556 yes
Bi2 Te1 Bi2 180.00 2_655 4_464 yes
Bi2 Te1 O1 50.97(15) 2_655 4_564 yes
Bi2 Te1 O3 143.19(16) 2_655 5_454 yes
Bi2 Te1 O4 90.09(15) 2_655 5_455 yes
Bi2 Te1 O4 89.91(15) 2_655 7_555 yes
Bi2 Te1 O3 36.81(16) 2_655 7_556 yes
Bi2 Te1 O1 129.03(15) 4_464 4_564 yes
Bi2 Te1 O3 36.81(16) 4_464 5_454 yes
Bi2 Te1 O4 89.91(15) 4_464 5_455 yes
Bi2 Te1 O4 90.09(15) 4_464 7_555 yes
Bi2 Te1 O3 143.19(16) 4_464 7_556 yes
O1 Te1 O3 92.3(2) 4_564 5_454 yes
O1 Te1 O4 85.1(2) 4_564 5_455 yes
O1 Te1 O4 95.0(2) 4_564 7_555 yes
O1 Te1 O3 87.7(2) 4_564 7_556 yes
O3 Te1 O4 89.0(2) 5_454 5_455 yes
O3 Te1 O4 91.0(2) 5_454 7_555 yes
O3 Te1 O3 180.00 5_454 7_556 yes
O4 Te1 O4 180.00 5_455 7_555 yes
O3 Te1 O4 91.0(2) 7_556 5_455 yes
O3 Te1 O4 89.0(2) 7_556 7_555 yes
Bi2 Te2 O2 134.7(5) . 2_655 yes
Bi2 Te2 O4 90.1(6) . 5_555 yes
Bi2 Te2 O1 93.7(6) . 8_554 yes
Bi2 Te2 O2 143.2(6) . 8_554 yes
Bi2 Te2 O3 66.3(5) . 8_554 yes
O2 Te2 O4 98.4(3) 2_655 5_555 yes
O1 Te2 O2 86.9(2) 8_554 2_655 yes
O2 Te2 O2 82.0(2) 2_655 8_554 yes
O2 Te2 O3 70.0(2) 2_655 8_554 yes
O1 Te2 O4 168.0(2) 8_554 5_555 yes
O2 Te2 O4 86.5(2) 8_554 5_555 yes
O3 Te2 O4 85.9(2) 8_554 5_555 yes
O1 Te2 O2 83.6(2) 8_554 8_554 yes
O1 Te2 O3 106.0(2) 8_554 8_554 yes
O2 Te2 O3 149.6(3) 8_554 8_554 yes
Bi1 O1 Te1 108.8(2) . 2_555 yes
Bi1 O1 Bi2 108.98(19) . 8_455 yes
Bi1 O1 Te2 117.6(2) . 8_455 yes
Bi2 O1 Te1 141.5(3) 8_455 2_555 yes
Te1 O1 Te2 132.5(3) 2_555 8_455 yes
Bi2 O1 Te2 9.00(8) 8_455 8_455 yes
Bi2 O2 Te2 7.02(8) 2_655 2_655 yes
Bi1 O2 Bi2 113.2(2) 3_556 2_655 yes
Bi2 O2 Bi2 110.6(2) 2_655 8_455 yes
Bi2 O2 Te2 105.0(2) 2_655 8_455 yes
Bi1 O2 Te2 118.8(2) 3_556 2_655 yes
Bi2 O2 Te2 103.6(2) 8_455 2_655 yes
Te2 O2 Te2 98.0(2) 2_655 8_455 yes
Bi1 O2 Bi2 125.9(2) 3_556 8_455 yes
Bi1 O2 Te2 130.6(3) 3_556 8_455 yes
Bi2 O2 Te2 5.62(10) 8_455 8_455 yes
Bi1 O3 Te1 131.4(3) 5_555 5_546 yes
Bi2 O3 Te1 113.9(2) 8_455 5_546 yes
Te1 O3 Te2 121.9(2) 5_546 8_455 yes
Bi1 O3 Bi2 107.49(19) 5_555 8_455 yes
Bi1 O3 Te2 99.09(19) 5_555 8_455 yes
Bi2 O3 Te2 8.47(9) 8_455 8_455 yes
Bi2 O4 Te2 10.26(9) 5_445 5_445 yes
Bi2 O4 Te1 138.5(3) 5_445 5_545 yes
Bi1 O4 Bi2 108.9(2) 7_556 5_445 yes
Te1 O4 Te2 129.9(3) 5_545 5_445 yes
Bi1 O4 Te2 119.1(2) 7_556 5_445 yes
Bi1 O4 Te1 105.4(2) 7_556 5_545 yes

loop_
_geom_bond_atom_site_label_1
_geom_bond_atom_site_label_2
_geom_bond_distance
_geom_bond_site_symmetry_2
_geom_bond_publ_flag
Bi1 O1 2.555(5) . yes
Bi1 O1 2.555(5) 2_556 yes
Bi1 O2 2.364(5) 3_556 yes
Bi1 O2 2.364(5) 4_555 yes
Bi1 O3 2.378(5) 5_445 yes
Bi1 O3 2.378(5) 6_546 yes
Bi1 O4 2.618(5) 7_556 yes
Bi1 O4 2.618(5) 8_455 yes
Bi2 Te2 0.377(3) . yes
Bi2 Te1 3.580(2) 2_655 yes
Bi2 O2 2.198(5) 2_655 yes
Bi2 O4 2.118(6) 5_555 yes
Bi2 O1 2.407(6) 8_554 yes
Bi2 O2 2.308(5) 8_554 yes
Bi2 O3 2.346(5) 8_554 yes
Te1 O1 1.920(5) 2_555 yes
Te1 O1 1.920(5) 4_564 yes
Te1 O3 1.917(5) 5_454 yes
Te1 O4 1.950(5) 5_455 yes
Te1 O4 1.950(5) 7_555 yes
Te1 O3 1.917(5) 7_556 yes
Te2 O2 1.916(6) 2_655 yes
Te2 O4 2.083(7) 5_555 yes
Te2 O1 2.353(7) 8_554 yes
Te2 O2 1.995(5) 8_554 yes
Te2 O3 2.472(5) 8_554 yes

loop_
_geom_torsion_atom_site_label_1
_geom_torsion_atom_site_label_2
_geom_torsion_atom_site_label_3
_geom_torsion_atom_site_label_4
_geom_torsion
_geom_torsion_site_symmetry_1
_geom_torsion_site_symmetry_3
_geom_torsion_site_symmetry_4
_geom_torsion_publ_flag
O2 Bi2 Te2 O4 -102.0(9) 2_655 . 5_555 no
O2 Bi2 Te2 O1 89.3(8) 2_655 . 8_554 no
O2 Bi2 Te2 O2 173.6(18) 2_655 . 8_554 no
O2 Bi2 Te2 O3 -16.5(10) 2_655 . 8_554 no
O4 Bi2 Te2 O2 102.0(9) 5_555 . 2_655 no
O4 Bi2 Te2 O1 -168.7(3) 5_555 . 8_554 no
O4 Bi2 Te2 O2 -84.4(10) 5_555 . 8_554 no
O4 Bi2 Te2 O3 85.5(3) 5_555 . 8_554 no
O1 Bi2 Te2 O2 -89.3(8) 8_554 . 2_655 no
O1 Bi2 Te2 O4 168.7(3) 8_554 . 5_555 no
O1 Bi2 Te2 O2 84.3(10) 8_554 . 8_554 no
O1 Bi2 Te2 O3 -105.9(3) 8_554 . 8_554 no
O2 Bi2 Te2 O2 -173.6(18) 8_554 . 2_655 no
O2 Bi2 Te2 O4 84.4(10) 8_554 . 5_555 no
O2 Bi2 Te2 O1 -84.3(10) 8_554 . 8_554 no
O2 Bi2 Te2 O3 169.8(9) 8_554 . 8_554 no
O3 Bi2 Te2 O2 16.5(10) 8_554 . 2_655 no
O3 Bi2 Te2 O4 -85.5(3) 8_554 . 5_555 no
O3 Bi2 Te2 O1 105.9(3) 8_554 . 8_554 no
O3 Bi2 Te2 O2 -169.8(9) 8_554 . 8_554 no
O4 Bi2 O2 Te2 -74.2(10) 5_555 2_655 . no
O1 Bi2 O2 Te2 82.6(10) 8_554 2_655 . no
O2 Bi2 O2 Te2 3.5(10) 8_554 2_655 . no
O3 Bi2 O2 Te2 -162.8(10) 8_554 2_655 . no
O2 Bi2 O4 Te2 37.4(5) 2_655 5_555 . no
O1 Bi2 O4 Te2 -26.3(6) 8_554 5_555 . no
O2 Bi2 O4 Te2 -31.8(5) 8_554 5_555 . no
O3 Bi2 O4 Te2 105.8(5) 8_554 5_555 . no
O2 Bi2 O1 Te2 -39.1(5) 2_655 8_554 . no
O4 Bi2 O1 Te2 26.5(6) 5_555 8_554 . no
O2 Bi2 O1 Te2 32.1(5) 8_554 8_554 . no
O3 Bi2 O1 Te2 -102.1(5) 8_554 8_554 . no
O2 Bi2 O2 Te2 -4.2(12) 2_655 8_554 . no
O4 Bi2 O2 Te2 89.4(12) 5_555 8_554 . no
O1 Bi2 O2 Te2 -88.2(12) 8_554 8_554 . no
O3 Bi2 O2 Te2 14.1(12) 8_554 8_554 . no
O2 Bi2 O3 Te2 10.9(6) 2_655 8_554 . no
O4 Bi2 O3 Te2 -78.8(6) 5_555 8_554 . no
O1 Bi2 O3 Te2 81.4(6) 8_554 8_554 . no
O2 Bi2 O3 Te2 -7.5(6) 8_554 8_554 . no
O4 Te2 O2 Bi2 98.6(10) 5_555 2_655 . no
O1 Te2 O2 Bi2 -92.2(10) 8_554 2_655 . no
O2 Te2 O2 Bi2 -176.2(11) 8_554 2_655 . no
O3 Te2 O2 Bi2 16.1(10) 8_554 2_655 . no
O2 Te2 O4 Bi2 -135.3(6) 2_655 5_555 . no
O2 Te2 O4 Bi2 143.3(6) 8_554 5_555 . no
O3 Te2 O4 Bi2 -66.2(5) 8_554 5_555 . no
O2 Te2 O1 Bi2 134.6(5) 2_655 8_554 . no
O2 Te2 O1 Bi2 -143.1(6) 8_554 8_554 . no
O3 Te2 O1 Bi2 66.4(5) 8_554 8_554 . no
O2 Te2 O2 Bi2 175.4(13) 2_655 8_554 . no
O4 Te2 O2 Bi2 -85.6(12) 5_555 8_554 . no
O1 Te2 O2 Bi2 87.6(12) 8_554 8_554 . no
O3 Te2 O2 Bi2 -161.4(15) 8_554 8_554 . no
O2 Te2 O3 Bi2 -167.6(7) 2_655 8_554 . no
O4 Te2 O3 Bi2 91.9(6) 5_555 8_554 . no
O1 Te2 O3 Bi2 -87.0(6) 8_554 8_554 . no
O2 Te2 O3 Bi2 168.0(10) 8_554 8_554 . no
